data_4506417
loop_
_publ_author_name
'Lee, Mijoon'
'Ikejiri, Masahiro'
'Klimpel, Dennis'
'Toth, Marta'
'Espahbodi, Mana'
'Hesek, Dusan'
'Forbes, Christopher'
'Kumarasiri, Malika'
'Noll, Bruce C.'
'Chang, Mayland'
'Mobashery, Shahriar'

_publ_section_title
;
 Structure-Activity Relationship for Thiirane-Based Gelatinase Inhibitors.
;
_journal_issue 6
_journal_name_full 'ACS medicinal chemistry letters'
_journal_page_first 490
_journal_page_last 495
_journal_paper_doi 10.1021/ml300050b
_journal_volume 3
_journal_year 2012
_chemical_compound_source synthesized
_chemical_formula_moiety 'C15 H9 F5 O3 S2'
_chemical_formula_sum 'C15 H9 F5 O3 S2'
_chemical_formula_weight 396.34
_space_group_IT_number 15
_symmetry_cell_setting monoclinic
_symmetry_Int_Tables_number 15
_symmetry_space_group_name_Hall '-C 2yc'
_symmetry_space_group_name_H-M 'C 1 2/c 1'
_atom_sites_solution_hydrogens geom
_atom_sites_solution_primary direct
_atom_sites_solution_secondary difmap
_audit_creation_method SHELXL-97
_cell_angle_alpha 90.00
_cell_angle_beta 100.485(4)
_cell_angle_gamma 90.00
_cell_formula_units_Z 8
_cell_length_a 21.3874(7)
_cell_length_b 5.5765(3)
_cell_length_c 26.7076(11)
_cell_measurement_reflns_used 3176
_cell_measurement_temperature 296(2)
_cell_measurement_theta_max 63.22
_cell_measurement_theta_min 3.37
_cell_volume 3132.1(2)
_computing_cell_refinement 'APEX2/SAINT (Bruker, 2007)'
_computing_data_collection 'APEX2 (Bruker, 2007)'
_computing_data_reduction 'SAINT/XPREP (Bruker, 2007; Sheldrick, 2008)'
_computing_molecular_graphics 'XP (Sheldrick, 2008)'
_computing_publication_material 'XCIF (Sheldrick, 2008)/enCIFer (CCDC, 2005)'
_computing_structure_refinement 'XL (Sheldrick, 2008)'
_computing_structure_solution 'XS (Sheldrick, 2008)'
_diffrn_ambient_temperature 296(2)
_diffrn_detector_area_resol_mean 8.33
_diffrn_measured_fraction_theta_full 0.943
_diffrn_measured_fraction_theta_max 0.943
_diffrn_measurement_device_type 'Bruker SMART Apex CCD diffractometer'
_diffrn_measurement_method '\f and \w scans'
_diffrn_radiation_monochromator graphite
_diffrn_radiation_probe x-ray
_diffrn_radiation_type CuK\a
_diffrn_radiation_wavelength 1.54178
_diffrn_reflns_av_R_equivalents 0.0285
_diffrn_reflns_av_sigmaI/netI 0.0239
_diffrn_reflns_limit_h_max 24
_diffrn_reflns_limit_h_min -22
_diffrn_reflns_limit_k_max 6
_diffrn_reflns_limit_k_min -5
_diffrn_reflns_limit_l_max 31
_diffrn_reflns_limit_l_min -31
_diffrn_reflns_number 12091
_diffrn_reflns_theta_full 64.74
_diffrn_reflns_theta_max 64.74
_diffrn_reflns_theta_min 3.37
_diffrn_source 'fine-focus sealed tube'
_diffrn_source_type 'Siemens KFFCU2K-90'
_exptl_absorpt_coefficient_mu 3.754
_exptl_absorpt_correction_T_max 0.83
_exptl_absorpt_correction_T_min 0.45
_exptl_absorpt_correction_type multi-scan
_exptl_absorpt_process_details 'Sheldrick, G. M. (2006). SADABS. University of G\"ottingen, Germany.'
_exptl_crystal_colour 'clear colorless'
_exptl_crystal_density_diffrn 1.681
_exptl_crystal_density_method 'not measured'
_exptl_crystal_description parallelepiped
_exptl_crystal_F_000 1600
_exptl_crystal_size_max 0.25
_exptl_crystal_size_mid 0.12
_exptl_crystal_size_min 0.05
_refine_diff_density_max 0.589
_refine_diff_density_min -0.232
_refine_diff_density_rms 0.045
_refine_ls_extinction_method none
_refine_ls_goodness_of_fit_ref 1.032
_refine_ls_hydrogen_treatment constr
_refine_ls_matrix_type full
_refine_ls_number_parameters 245
_refine_ls_number_reflns 2493
_refine_ls_number_restraints 0
_refine_ls_restrained_S_all 1.032
_refine_ls_R_factor_all 0.0540
_refine_ls_R_factor_gt 0.0428
_refine_ls_shift/su_max 0.002
_refine_ls_shift/su_mean 0.000
_refine_ls_structure_factor_coef Fsqd
_refine_ls_weighting_details 'calc w=1/[\s^2^(Fo^2^)+(0.0664P)^2^+3.1858P] where P=(Fo^2^+2Fc^2^)/3'
_refine_ls_weighting_scheme calc
_refine_ls_wR_factor_gt 0.1155
_refine_ls_wR_factor_ref 0.1238
_reflns_number_gt 2055
_reflns_number_total 2493
_reflns_threshold_expression >2sigma(I)
_cod_data_source_file ml300050b_si_003.cif
_cod_data_source_block compound_23
_cod_original_sg_symbol_H-M 'C 2/c'
_cod_database_code 4506417

loop_
_symmetry_equiv_pos_as_xyz
'x, y, z'
'-x, y, -z+1/2'
'x+1/2, y+1/2, z'
'-x+1/2, y+1/2, -z+1/2'
'-x, -y, -z'
'x, -y, z-1/2'
'-x+1/2, -y+1/2, -z'
'x+1/2, -y+1/2, z-1/2'

loop_
_atom_site_label
_atom_site_type_symbol
_atom_site_fract_x
_atom_site_fract_y
_atom_site_fract_z
_atom_site_U_iso_or_equiv
_atom_site_adp_type
_atom_site_occupancy
_atom_site_symmetry_multiplicity
_atom_site_calc_flag
_atom_site_refinement_flags
_atom_site_disorder_assembly
_atom_site_disorder_group
S1 S 0.03532(4) 0.33199(14) 0.43852(3) 0.0614(3) Uani 1 1 d . . .
O1 O 0.11030(11) 0.0095(4) 0.24803(8) 0.0717(6) Uani 1 1 d . . .
O2 O -0.03025(11) 0.2646(5) 0.43358(10) 0.0953(8) Uani 1 1 d . . .
O3 O 0.05108(14) 0.5785(4) 0.44526(9) 0.0899(7) Uani 1 1 d . . .
F1 F 0.22309(9) -0.0801(4) 0.21963(7) 0.0830(6) Uani 1 1 d . . .
F2 F 0.26846(9) 0.2030(4) 0.15266(8) 0.0982(7) Uani 1 1 d . . .
F3 F 0.20344(11) 0.5997(4) 0.11479(8) 0.0992(7) Uani 1 1 d . . .
F4 F 0.09289(9) 0.7091(3) 0.14408(8) 0.0897(6) Uani 1 1 d . . .
F5 F 0.04643(8) 0.4293(4) 0.21116(8) 0.0827(6) Uani 1 1 d . . .
C1 C 0.13360(13) 0.1674(5) 0.21668(10) 0.0542(7) Uani 1 1 d . . .
C2 C 0.18975(13) 0.1144(5) 0.20083(10) 0.0568(7) Uani 1 1 d . . .
C3 C 0.21313(13) 0.2563(6) 0.16685(10) 0.0630(8) Uani 1 1 d . . .
C4 C 0.18044(14) 0.4565(6) 0.14767(11) 0.0631(8) Uani 1 1 d . . .
C5 C 0.12459(14) 0.5128(5) 0.16279(11) 0.0619(7) Uani 1 1 d . . .
C6 C 0.10117(12) 0.3701(5) 0.19675(11) 0.0571(7) Uani 1 1 d . . .
C7 C 0.09643(13) 0.0916(5) 0.29402(10) 0.0557(7) Uani 1 1 d . . .
C8 C 0.05506(14) -0.0480(5) 0.31504(11) 0.0600(7) Uani 1 1 d . . .
H8 H 0.0388 -0.1886 0.2990 0.072 Uiso 1 1 calc R . .
C9 C 0.03793(14) 0.0221(5) 0.35999(11) 0.0597(7) Uani 1 1 d . . .
H9 H 0.0101 -0.0711 0.3747 0.072 Uiso 1 1 calc R . .
C10 C 0.06227(12) 0.2316(5) 0.38320(10) 0.0529(6) Uani 1 1 d . . .
C11 C 0.10498(14) 0.3681(5) 0.36272(11) 0.0607(7) Uani 1 1 d . . .
H11 H 0.1220 0.5068 0.3791 0.073 Uiso 1 1 calc R . .
C12 C 0.12236(14) 0.2977(6) 0.31773(11) 0.0651(8) Uani 1 1 d . . .
H12 H 0.1512 0.3881 0.3035 0.078 Uiso 1 1 calc R . .
C13 C 0.07650(15) 0.1589(7) 0.48946(12) 0.0737(9) Uani 1 1 d . B .
H13A H 0.0631 0.2088 0.5207 0.088 Uiso 1 1 calc R . .
H13B H 0.0646 -0.0080 0.4836 0.088 Uiso 1 1 calc R . .
C14 C 0.14513(18) 0.1776(7) 0.49636(13) 0.0832(10) Uani 1 1 d . . .
H14 H 0.1630 0.3376 0.5046 0.100 Uiso 1 1 calc R A 1
S2 S 0.1882(3) -0.0109(15) 0.4612(2) 0.0887(15) Uani 0.524(8) 1 d P B 1
C15 C 0.1788(11) -0.033(5) 0.5288(10) 0.134(14) Uani 0.524(8) 1 d P B 1
H15A H 0.1523 -0.1608 0.5378 0.160 Uiso 0.524(8) 1 calc PR B 1
H15B H 0.2154 0.0058 0.5547 0.160 Uiso 0.524(8) 1 calc PR B 1
S2' S 0.1985(4) -0.0320(10) 0.5334(2) 0.0889(12) Uani 0.476(8) 1 d P B 2
C15' C 0.1859(12) 0.026(5) 0.4662(9) 0.102(12) Uani 0.476(8) 1 d P B 2
H15C H 0.2196 0.1074 0.4531 0.122 Uiso 0.476(8) 1 calc PR B 2
H15D H 0.1643 -0.0970 0.4438 0.122 Uiso 0.476(8) 1 calc PR B 2

loop_
_atom_site_aniso_label
_atom_site_aniso_U_11
_atom_site_aniso_U_22
_atom_site_aniso_U_33
_atom_site_aniso_U_23
_atom_site_aniso_U_13
_atom_site_aniso_U_12
S1 0.0703(5) 0.0623(5) 0.0569(4) 0.0082(3) 0.0261(3) 0.0089(3)
O1 0.0978(16) 0.0591(13) 0.0658(12) -0.0116(9) 0.0348(11) -0.0167(10)
O2 0.0736(15) 0.129(2) 0.0932(17) 0.0036(15) 0.0420(13) 0.0045(14)
O3 0.146(2) 0.0585(15) 0.0762(15) -0.0015(11) 0.0483(15) 0.0004(13)
F1 0.0936(13) 0.0813(13) 0.0743(11) 0.0128(9) 0.0161(10) 0.0340(10)
F2 0.0814(12) 0.1274(19) 0.0979(14) 0.0170(12) 0.0479(11) 0.0337(12)
F3 0.1227(17) 0.1021(16) 0.0835(13) 0.0266(12) 0.0476(12) 0.0087(13)
F4 0.0964(14) 0.0701(13) 0.0979(14) 0.0088(10) 0.0050(11) 0.0276(10)
F5 0.0564(10) 0.0851(14) 0.1118(15) -0.0179(11) 0.0289(10) 0.0060(9)
C1 0.0620(16) 0.0551(17) 0.0473(14) -0.0092(12) 0.0148(12) -0.0043(13)
C2 0.0626(17) 0.0595(18) 0.0477(14) -0.0013(12) 0.0082(12) 0.0137(13)
C3 0.0566(17) 0.084(2) 0.0526(16) -0.0001(14) 0.0212(13) 0.0136(14)
C4 0.0726(19) 0.070(2) 0.0496(15) 0.0059(13) 0.0187(14) 0.0053(15)
C5 0.0655(18) 0.0570(18) 0.0607(17) -0.0028(13) 0.0045(14) 0.0118(14)
C6 0.0466(15) 0.0629(18) 0.0628(16) -0.0149(14) 0.0125(12) 0.0026(13)
C7 0.0612(16) 0.0551(17) 0.0540(15) -0.0059(12) 0.0189(12) -0.0063(13)
C8 0.0724(18) 0.0473(17) 0.0604(16) -0.0001(12) 0.0125(14) -0.0133(13)
C9 0.0659(18) 0.0557(18) 0.0602(17) 0.0098(13) 0.0192(14) -0.0140(13)
C10 0.0545(15) 0.0573(17) 0.0486(14) 0.0053(12) 0.0140(12) -0.0047(12)
C11 0.0704(18) 0.0578(17) 0.0571(16) -0.0077(13) 0.0201(13) -0.0187(14)
C12 0.0686(18) 0.072(2) 0.0606(17) -0.0090(14) 0.0272(14) -0.0268(15)
C13 0.086(2) 0.083(2) 0.0576(17) 0.0055(15) 0.0286(16) 0.0105(17)
C14 0.085(2) 0.095(3) 0.067(2) -0.0070(18) 0.0072(18) -0.004(2)
S2 0.076(2) 0.119(3) 0.0737(17) -0.011(2) 0.0213(15) 0.023(2)
C15 0.105(19) 0.172(18) 0.112(13) -0.022(9) -0.012(10) 0.013(10)
S2' 0.090(4) 0.099(2) 0.0765(18) 0.0011(14) 0.0106(19) 0.0176(15)
C15' 0.056(11) 0.125(15) 0.120(18) -0.065(11) 0.009(8) -0.015(9)

loop_
_atom_type_symbol
_atom_type_description
_atom_type_scat_dispersion_real
_atom_type_scat_dispersion_imag
_atom_type_scat_source
C C 0.0181 0.0091 'International Tables Vol C Tables 4.2.6.8 and 6.1.1.4'
H H 0.0000 0.0000 'International Tables Vol C Tables 4.2.6.8 and 6.1.1.4'
O O 0.0492 0.0322 'International Tables Vol C Tables 4.2.6.8 and 6.1.1.4'
F F 0.0727 0.0534 'International Tables Vol C Tables 4.2.6.8 and 6.1.1.4'
S S 0.3331 0.5567 'International Tables Vol C Tables 4.2.6.8 and 6.1.1.4'

loop_
_geom_angle_atom_site_label_1
_geom_angle_atom_site_label_2
_geom_angle_atom_site_label_3
_geom_angle
O3 S1 O2 118.11(17)
O3 S1 C13 110.97(18)
O2 S1 C13 105.64(16)
O3 S1 C10 107.83(13)
O2 S1 C10 107.55(14)
C13 S1 C10 106.09(14)
C1 O1 C7 119.2(2)
O1 C1 C2 119.0(3)
O1 C1 C6 123.3(2)
C2 C1 C6 117.6(3)
F1 C2 C3 118.8(2)
F1 C2 C1 119.5(3)
C3 C2 C1 121.7(3)
F2 C3 C2 120.6(3)
F2 C3 C4 119.5(3)
C2 C3 C4 119.9(2)
F3 C4 C5 120.0(3)
F3 C4 C3 120.5(3)
C5 C4 C3 119.5(3)
F4 C5 C4 119.3(3)
F4 C5 C6 120.2(3)
C4 C5 C6 120.5(3)
F5 C6 C5 119.5(3)
F5 C6 C1 119.7(3)
C5 C6 C1 120.8(2)
C8 C7 C12 121.3(2)
C8 C7 O1 115.5(2)
C12 C7 O1 123.1(2)
C7 C8 C9 119.3(3)
C7 C8 H8 120.3
C9 C8 H8 120.3
C8 C9 C10 119.7(2)
C8 C9 H9 120.2
C10 C9 H9 120.2
C11 C10 C9 120.9(3)
C11 C10 S1 119.8(2)
C9 C10 S1 119.3(2)
C10 C11 C12 119.5(3)
C10 C11 H11 120.2
C12 C11 H11 120.2
C11 C12 C7 119.2(2)
C11 C12 H12 120.4
C7 C12 H12 120.4
C14 C13 S1 114.2(2)
C14 C13 H13A 108.7
S1 C13 H13A 108.7
C14 C13 H13B 108.7
S1 C13 H13B 108.7
H13A C13 H13B 107.6
C13 C14 C15' 123.3(10)
C13 C14 C15 111.8(10)
C15' C14 C15 68.2(12)
C13 C14 S2 120.1(3)
C15 C14 S2 67.4(10)
C13 C14 S2' 123.3(4)
C15' C14 S2' 64.5(10)
S2 C14 S2' 64.4(3)
C13 C14 H14 116.1
C15' C14 H14 112.5
C15 C14 H14 116.1
S2 C14 H14 116.1
S2' C14 H14 106.6
C14 S2 C15 50.6(7)
C14 C15 S2 62.0(9)
C14 C15 H15A 117.6
S2 C15 H15A 117.6
C14 C15 H15B 117.6
S2 C15 H15B 117.6
H15A C15 H15B 114.7
C15' S2' C14 50.8(9)
C14 C15' S2' 64.7(10)
C14 C15' H15C 117.3
S2' C15' H15C 117.3
C14 C15' H15D 117.3
S2' C15' H15D 117.3
H15C C15' H15D 114.3

loop_
_geom_bond_atom_site_label_1
_geom_bond_atom_site_label_2
_geom_bond_distance
S1 O3 1.419(3)
S1 O2 1.435(3)
S1 C13 1.767(3)
S1 C10 1.772(3)
O1 C1 1.370(3)
O1 C7 1.392(3)
F1 C2 1.344(3)
F2 C3 1.340(3)
F3 C4 1.345(3)
F4 C5 1.336(3)
F5 C6 1.338(3)
C1 C2 1.376(4)
C1 C6 1.381(4)
C2 C3 1.366(4)
C3 C4 1.366(4)
C4 C5 1.365(4)
C5 C6 1.368(4)
C7 C8 1.373(4)
C7 C12 1.379(4)
C8 C9 1.374(4)
C8 H8 0.9300
C9 C10 1.379(4)
C9 H9 0.9300
C10 C11 1.377(4)
C11 C12 1.378(4)
C11 H11 0.9300
C12 H12 0.9300
C13 C14 1.449(5)
C13 H13A 0.9700
C13 H13B 0.9700
C14 C15' 1.54(3)
C14 C15 1.55(2)
C14 S2 1.774(9)
C14 S2' 1.799(7)
C14 H14 0.9800
S2 C15 1.86(3)
C15 H15A 0.9700
C15 H15B 0.9700
S2' C15' 1.80(3)
C15' H15C 0.9700
C15' H15D 0.9700
